data_4113587
loop_
_publ_author_name
'Roland Fischer'
'Judith Baumgartner'
'Guido Kickelbick'
'Christoph Marschner'

_publ_section_title
;
 The First Stable \b-Fluorosilylanion
;
_journal_name_full 'Journal of the American Chemical Society'
_journal_page_first 3414
_journal_page_last 3415
_journal_paper_doi 10.1021/ja0291639
_journal_volume 125
_journal_year 2003
_chemical_formula_sum 'C24 H60 F K O6 Si6'
_chemical_formula_weight 671.36
_chemical_name_systematic
;
 ?
;
_space_group_IT_number 14
_symmetry_cell_setting monoclinic
_symmetry_space_group_name_Hall '-P 2ybc'
_symmetry_space_group_name_H-M 'P 1 21/c 1'
_atom_sites_solution_hydrogens geom
_atom_sites_solution_primary direct
_atom_sites_solution_secondary difmap
_audit_creation_method SHELXL-97
_cell_angle_alpha 90.00
_cell_angle_beta 101.13(3)
_cell_angle_gamma 90.00
_cell_formula_units_Z 4
_cell_length_a 11.419(2)
_cell_length_b 16.813(3)
_cell_length_c 21.128(4)
_cell_measurement_temperature 150(2)
_cell_volume 3980.0(13)
_computing_cell_refinement 'Bruker SMART (1998)'
_computing_data_collection 'Bruker SMART (1998)'
_computing_data_reduction 'Bruker SAINT'
_computing_molecular_graphics 'Siemens XP (1994)'
_computing_publication_material 'Bruker SHELXL-97'
_computing_structure_refinement 'SHELXL-97 (Sheldrick, 1997)'
_computing_structure_solution 'SHELXS-97 (Sheldrick, 1990)'
_diffrn_ambient_temperature 150(2)
_diffrn_measured_fraction_theta_full 0.996
_diffrn_measured_fraction_theta_max 0.996
_diffrn_measurement_device_type 'Bruker P4'
_diffrn_measurement_method '\w scans'
_diffrn_radiation_monochromator graphite
_diffrn_radiation_source 'fine-focus sealed tube'
_diffrn_radiation_type MoK\a
_diffrn_radiation_wavelength 0.71073
_diffrn_reflns_av_R_equivalents 0.0812
_diffrn_reflns_av_sigmaI/netI 0.0859
_diffrn_reflns_limit_h_max 13
_diffrn_reflns_limit_h_min -13
_diffrn_reflns_limit_k_max 19
_diffrn_reflns_limit_k_min -19
_diffrn_reflns_limit_l_max 24
_diffrn_reflns_limit_l_min -24
_diffrn_reflns_number 27178
_diffrn_reflns_theta_full 24.72
_diffrn_reflns_theta_max 24.72
_diffrn_reflns_theta_min 1.96
_diffrn_standards_interval_time 20
_exptl_absorpt_coefficient_mu 0.349
_exptl_absorpt_correction_type SADABS
_exptl_absorpt_process_details XPREP
_exptl_crystal_colour yellow
_exptl_crystal_density_diffrn 1.120
_exptl_crystal_description plates
_exptl_crystal_F_000 1456
_exptl_crystal_size_max 0.5
_exptl_crystal_size_mid 0.5
_exptl_crystal_size_min 0.1
_refine_diff_density_max 0.452
_refine_diff_density_min -0.576
_refine_diff_density_rms 0.056
_refine_ls_extinction_method none
_refine_ls_goodness_of_fit_ref 1.028
_refine_ls_hydrogen_treatment mixed
_refine_ls_matrix_type full
_refine_ls_number_parameters 353
_refine_ls_number_reflns 6765
_refine_ls_number_restraints 0
_refine_ls_restrained_S_all 1.028
_refine_ls_R_factor_all 0.1052
_refine_ls_R_factor_gt 0.0588
_refine_ls_shift/su_max 0.001
_refine_ls_shift/su_mean 0.000
_refine_ls_structure_factor_coef Fsqd
_refine_ls_weighting_details 'calc w=1/[\s^2^(Fo^2^)+(0.0503P)^2^+1.3017P] where P=(Fo^2^+2Fc^2^)/3'
_refine_ls_weighting_scheme calc
_refine_ls_wR_factor_gt 0.1254
_refine_ls_wR_factor_ref 0.1440
_reflns_number_gt 4207
_reflns_number_total 6765
_reflns_threshold_expression >2sigma(I)
_cod_data_source_file ja0291639si20030131_084426_1.cif
_cod_data_source_block 99j
_cod_original_cell_volume 3979.9(14)
_cod_database_code 4113587

loop_
_symmetry_equiv_pos_as_xyz
'x, y, z'
'-x, y+1/2, -z+1/2'
'-x, -y, -z'
'x, -y-1/2, z-1/2'

loop_
_atom_site_label
_atom_site_type_symbol
_atom_site_fract_x
_atom_site_fract_y
_atom_site_fract_z
_atom_site_U_iso_or_equiv
_atom_site_adp_type
_atom_site_occupancy
_atom_site_symmetry_multiplicity
_atom_site_calc_flag
_atom_site_refinement_flags
F1 F 0.5255(4) 0.7422(2) 0.1345(2) 0.0488(11) Uani 0.50 1 d P
F2 F 0.6844(4) 0.6005(3) 0.2326(2) 0.0618(13) Uani 0.50 1 d P
K1 K 0.30506(8) 0.75434(5) 0.13129(4) 0.0446(2) Uani 1 1 d .
Si1 Si 0.64813(16) 0.73231(7) 0.12905(6) 0.0735(5) Uani 1 1 d .
Si2 Si 0.75228(11) 0.66475(9) 0.21631(6) 0.0674(4) Uani 1 1 d .
Si3 Si 0.65265(10) 0.64911(7) 0.04018(5) 0.0481(3) Uani 1 1 d .
Si4 Si 0.70637(11) 0.85882(7) 0.09925(6) 0.0550(3) Uani 1 1 d .
Si5 Si 0.79877(11) 0.75064(7) 0.30447(5) 0.0502(3) Uani 1 1 d .
Si6 Si 0.94079(10) 0.61621(6) 0.20543(5) 0.0458(3) Uani 1 1 d .
O1 O 0.3547(2) 0.77355(15) 0.26377(12) 0.0478(7) Uani 1 1 d .
O2 O 0.3360(2) 0.61796(14) 0.21417(12) 0.0434(6) Uani 1 1 d .
O3 O 0.2752(2) 0.60146(15) 0.07802(12) 0.0477(7) Uani 1 1 d .
O4 O 0.1667(2) 0.73044(16) 0.00570(12) 0.0521(7) Uani 1 1 d .
O5 O 0.2290(2) 0.88527(16) 0.04992(13) 0.0557(7) Uani 1 1 d .
O6 O 0.2652(2) 0.90232(15) 0.18546(13) 0.0518(7) Uani 1 1 d .
C1 C 0.3559(4) 0.7056(2) 0.30347(19) 0.0526(11) Uani 1 1 d .
H1A H 0.2751 0.6917 0.3074 0.063 Uiso 1 1 calc R
H1B H 0.4017 0.7163 0.3463 0.063 Uiso 1 1 calc R
C2 C 0.4114(4) 0.6386(2) 0.27299(18) 0.0491(10) Uani 1 1 d .
H2A H 0.4889 0.6547 0.2652 0.059 Uiso 1 1 calc R
H2B H 0.4224 0.5931 0.3017 0.059 Uiso 1 1 calc R
C3 C 0.3847(4) 0.5574(2) 0.18045(19) 0.0491(10) Uani 1 1 d .
H3A H 0.4036 0.5110 0.2078 0.059 Uiso 1 1 calc R
H3B H 0.4576 0.5760 0.1682 0.059 Uiso 1 1 calc R
C4 C 0.2945(4) 0.5361(2) 0.12142(19) 0.0495(10) Uani 1 1 d .
H4A H 0.3227 0.4907 0.1003 0.059 Uiso 1 1 calc R
H4B H 0.2198 0.5214 0.1338 0.059 Uiso 1 1 calc R
C5 C 0.1732(4) 0.5915(2) 0.0276(2) 0.0554(11) Uani 1 1 d .
H5A H 0.1007 0.5962 0.0449 0.067 Uiso 1 1 calc R
H5B H 0.1745 0.5392 0.0084 0.067 Uiso 1 1 calc R
C6 C 0.1762(4) 0.6544(3) -0.0219(2) 0.0611(12) Uani 1 1 d .
H6A H 0.2504 0.6509 -0.0377 0.073 Uiso 1 1 calc R
H6B H 0.1107 0.6466 -0.0581 0.073 Uiso 1 1 calc R
C7 C 0.1815(4) 0.7935(3) -0.0368(2) 0.0627(12) Uani 1 1 d .
H7A H 0.1308 0.7849 -0.0786 0.075 Uiso 1 1 calc R
H7B H 0.2637 0.7956 -0.0425 0.075 Uiso 1 1 calc R
C8 C 0.1487(4) 0.8701(3) -0.0086(2) 0.0655(13) Uani 1 1 d .
H8A H 0.1520 0.9132 -0.0387 0.079 Uiso 1 1 calc R
H8B H 0.0679 0.8668 -0.0008 0.079 Uiso 1 1 calc R
C9 C 0.1986(4) 0.9562(2) 0.0803(2) 0.0626(12) Uani 1 1 d .
H9A H 0.1172 0.9528 0.0871 0.075 Uiso 1 1 calc R
H9B H 0.2045 1.0017 0.0529 0.075 Uiso 1 1 calc R
C10 C 0.2828(4) 0.9662(2) 0.1439(2) 0.0635(12) Uani 1 1 d .
H10A H 0.3646 0.9662 0.1374 0.076 Uiso 1 1 calc R
H10B H 0.2677 1.0166 0.1632 0.076 Uiso 1 1 calc R
C11 C 0.3329(4) 0.9123(2) 0.2487(2) 0.0615(12) Uani 1 1 d .
H11A H 0.3100 0.9614 0.2672 0.074 Uiso 1 1 calc R
H11B H 0.4171 0.9154 0.2473 0.074 Uiso 1 1 calc R
C12 C 0.3103(4) 0.8431(3) 0.2892(2) 0.0582(12) Uani 1 1 d .
H12A H 0.3504 0.8512 0.3336 0.070 Uiso 1 1 calc R
H12B H 0.2254 0.8378 0.2883 0.070 Uiso 1 1 calc R
C13 C 0.6211(4) 0.5435(2) 0.0621(2) 0.0570(11) Uani 1 1 d .
H13A H 0.5395 0.5392 0.0671 0.086 Uiso 1 1 calc R
H13B H 0.6730 0.5294 0.1019 0.086 Uiso 1 1 calc R
H13C H 0.6347 0.5083 0.0285 0.086 Uiso 1 1 calc R
C14 C 0.7976(4) 0.6520(2) 0.0095(2) 0.0581(11) Uani 1 1 d .
H14A H 0.7920 0.6172 -0.0271 0.087 Uiso 1 1 calc R
H14B H 0.8618 0.6348 0.0430 0.087 Uiso 1 1 calc R
H14C H 0.8126 0.7053 -0.0031 0.087 Uiso 1 1 calc R
C15 C 0.5316(4) 0.6756(3) -0.0299(2) 0.0781(15) Uani 1 1 d .
H15A H 0.5206 0.6326 -0.0604 0.117 Uiso 1 1 calc R
H15B H 0.5538 0.7228 -0.0503 0.117 Uiso 1 1 calc R
H15C H 0.4586 0.6849 -0.0150 0.117 Uiso 1 1 calc R
C16 C 0.6096(5) 0.8886(3) 0.0204(3) 0.0838(16) Uani 1 1 d .
H16A H 0.6237 0.9435 0.0118 0.126 Uiso 1 1 calc R
H16B H 0.5272 0.8814 0.0229 0.126 Uiso 1 1 calc R
H16C H 0.6285 0.8562 -0.0136 0.126 Uiso 1 1 calc R
C17 C 0.6836(4) 0.9375(3) 0.1586(3) 0.0790(15) Uani 1 1 d .
H17A H 0.6999 0.9888 0.1423 0.119 Uiso 1 1 calc R
H17B H 0.7367 0.9282 0.1990 0.119 Uiso 1 1 calc R
H17C H 0.6025 0.9359 0.1648 0.119 Uiso 1 1 calc R
C18 C 0.8651(4) 0.8698(3) 0.0891(3) 0.0743(14) Uani 1 1 d .
H18A H 0.8814 0.8320 0.0579 0.112 Uiso 1 1 calc R
H18B H 0.9176 0.8603 0.1297 0.112 Uiso 1 1 calc R
H18C H 0.8775 0.9227 0.0746 0.112 Uiso 1 1 calc R
C19 C 0.6697(4) 0.8172(3) 0.3110(2) 0.0636(12) Uani 1 1 d .
H19A H 0.6917 0.8519 0.3474 0.095 Uiso 1 1 calc R
H19B H 0.6025 0.7854 0.3165 0.095 Uiso 1 1 calc R
H19C H 0.6488 0.8484 0.2724 0.095 Uiso 1 1 calc R
C20 C 0.9316(4) 0.8169(3) 0.3057(2) 0.0650(13) Uani 1 1 d .
H20A H 0.9396 0.8525 0.3419 0.098 Uiso 1 1 calc R
H20B H 0.9207 0.8472 0.2665 0.098 Uiso 1 1 calc R
H20C H 1.0023 0.7850 0.3094 0.098 Uiso 1 1 calc R
C21 C 0.8316(5) 0.6891(3) 0.3807(2) 0.0777(15) Uani 1 1 d .
H21A H 0.8868 0.6476 0.3759 0.116 Uiso 1 1 calc R
H21B H 0.7588 0.6661 0.3886 0.116 Uiso 1 1 calc R
H21C H 0.8657 0.7225 0.4164 0.116 Uiso 1 1 calc R
C22 C 1.0283(4) 0.5852(3) 0.2865(2) 0.0687(13) Uani 1 1 d .
H22A H 1.1044 0.5646 0.2816 0.103 Uiso 1 1 calc R
H22B H 0.9851 0.5448 0.3045 0.103 Uiso 1 1 calc R
H22C H 1.0401 0.6304 0.3148 0.103 Uiso 1 1 calc R
C23 C 1.0400(3) 0.6880(2) 0.1718(2) 0.0555(11) Uani 1 1 d .
H23A H 1.1141 0.6624 0.1693 0.083 Uiso 1 1 calc R
H23B H 1.0552 0.7337 0.1995 0.083 Uiso 1 1 calc R
H23C H 1.0011 0.7046 0.1294 0.083 Uiso 1 1 calc R
C24 C 0.9317(4) 0.5226(2) 0.1558(2) 0.0598(12) Uani 1 1 d .
H24A H 0.8896 0.5334 0.1128 0.090 Uiso 1 1 calc R
H24B H 0.8900 0.4824 0.1749 0.090 Uiso 1 1 calc R
H24C H 1.0108 0.5044 0.1544 0.090 Uiso 1 1 calc R

loop_
_atom_site_aniso_label
_atom_site_aniso_U_11
_atom_site_aniso_U_22
_atom_site_aniso_U_33
_atom_site_aniso_U_23
_atom_site_aniso_U_13
_atom_site_aniso_U_12
F1 0.038(3) 0.051(3) 0.060(3) 0.001(2) 0.016(2) 0.004(2)
F2 0.056(3) 0.054(3) 0.075(3) 0.005(2) 0.013(3) -0.017(2)
K1 0.0508(5) 0.0385(5) 0.0431(5) -0.0017(4) 0.0054(4) 0.0004(4)
Si1 0.1367(14) 0.0416(7) 0.0481(8) -0.0075(6) 0.0323(8) -0.0259(8)
Si2 0.0387(7) 0.0922(11) 0.0672(9) -0.0433(8) -0.0002(6) 0.0106(7)
Si3 0.0516(7) 0.0483(7) 0.0425(7) -0.0033(5) 0.0045(5) -0.0043(5)
Si4 0.0607(8) 0.0391(7) 0.0699(8) 0.0048(6) 0.0242(7) 0.0047(6)
Si5 0.0534(7) 0.0503(7) 0.0454(6) -0.0089(6) 0.0054(5) -0.0067(6)
Si6 0.0407(6) 0.0426(6) 0.0525(7) -0.0015(5) 0.0053(5) 0.0058(5)
O1 0.0503(17) 0.0472(16) 0.0461(16) -0.0055(13) 0.0096(13) 0.0032(13)
O2 0.0415(15) 0.0426(15) 0.0453(16) -0.0035(12) 0.0066(13) -0.0005(12)
O3 0.0467(16) 0.0452(16) 0.0487(16) -0.0055(13) 0.0033(13) -0.0019(13)
O4 0.0569(18) 0.0535(18) 0.0440(16) -0.0021(14) 0.0054(13) 0.0048(14)
O5 0.0561(18) 0.0495(18) 0.0581(18) 0.0024(14) 0.0028(15) 0.0033(14)
O6 0.0527(17) 0.0387(16) 0.0610(19) -0.0047(14) 0.0036(14) 0.0010(13)
C1 0.052(3) 0.065(3) 0.042(2) -0.001(2) 0.009(2) -0.009(2)
C2 0.053(3) 0.047(2) 0.045(2) 0.0049(19) 0.003(2) -0.003(2)
C3 0.050(3) 0.041(2) 0.057(3) 0.001(2) 0.011(2) 0.0031(19)
C4 0.052(3) 0.037(2) 0.060(3) -0.002(2) 0.011(2) 0.0006(19)
C5 0.056(3) 0.050(3) 0.058(3) -0.015(2) 0.003(2) 0.002(2)
C6 0.068(3) 0.063(3) 0.049(3) -0.015(2) 0.001(2) 0.004(2)
C7 0.073(3) 0.070(3) 0.042(3) 0.010(2) 0.005(2) 0.008(3)
C8 0.075(3) 0.061(3) 0.056(3) 0.016(2) 0.003(3) 0.004(3)
C9 0.067(3) 0.043(3) 0.078(3) 0.006(2) 0.013(3) 0.007(2)
C10 0.063(3) 0.044(3) 0.084(3) -0.008(2) 0.014(3) -0.004(2)
C11 0.064(3) 0.047(3) 0.071(3) -0.019(2) 0.005(2) 0.001(2)
C12 0.060(3) 0.064(3) 0.050(3) -0.021(2) 0.008(2) 0.007(2)
C13 0.059(3) 0.054(3) 0.058(3) -0.014(2) 0.011(2) -0.016(2)
C14 0.068(3) 0.057(3) 0.051(3) 0.000(2) 0.016(2) -0.006(2)
C15 0.071(3) 0.101(4) 0.055(3) -0.003(3) -0.005(2) 0.011(3)
C16 0.094(4) 0.059(3) 0.099(4) 0.031(3) 0.021(3) 0.009(3)
C17 0.086(4) 0.046(3) 0.115(4) -0.016(3) 0.043(3) -0.005(3)
C18 0.072(3) 0.050(3) 0.110(4) 0.012(3) 0.039(3) 0.003(2)
C19 0.066(3) 0.061(3) 0.065(3) -0.020(2) 0.015(2) 0.000(2)
C20 0.063(3) 0.052(3) 0.073(3) -0.010(2) -0.005(2) -0.012(2)
C21 0.118(4) 0.062(3) 0.055(3) -0.007(2) 0.023(3) 0.001(3)
C22 0.057(3) 0.077(3) 0.068(3) 0.012(3) 0.000(2) 0.017(2)
C23 0.044(2) 0.051(3) 0.070(3) -0.003(2) 0.009(2) 0.007(2)
C24 0.056(3) 0.049(3) 0.076(3) -0.002(2) 0.017(2) 0.010(2)

loop_
_atom_type_symbol
_atom_type_description
_atom_type_scat_dispersion_real
_atom_type_scat_dispersion_imag
_atom_type_scat_source
C C 0.0033 0.0016 'International Tables Vol C Tables 4.2.6.8 and 6.1.1.4'
H H 0.0000 0.0000 'International Tables Vol C Tables 4.2.6.8 and 6.1.1.4'
O O 0.0106 0.0060 'International Tables Vol C Tables 4.2.6.8 and 6.1.1.4'
F F 0.0171 0.0103 'International Tables Vol C Tables 4.2.6.8 and 6.1.1.4'
Si Si 0.0817 0.0704 'International Tables Vol C Tables 4.2.6.8 and 6.1.1.4'
K K 0.2009 0.2494 'International Tables Vol C Tables 4.2.6.8 and 6.1.1.4'

loop_
_geom_angle_atom_site_label_1
_geom_angle_atom_site_label_2
_geom_angle_atom_site_label_3
_geom_angle
_geom_angle_site_symmetry_3
O1 K1 O3 119.95(8) .
O1 K1 O6 60.16(8) .
O3 K1 O6 163.52(8) .
O1 K1 O5 120.25(8) .
O3 K1 O5 118.13(8) .
O6 K1 O5 60.22(8) .
O1 K1 O4 158.39(8) .
O3 K1 O4 59.50(8) .
O6 K1 O4 113.61(8) .
O5 K1 O4 59.46(8) .
O1 K1 O2 59.86(7) .
O3 K1 O2 60.14(7) .
O6 K1 O2 118.03(8) .
O5 K1 O2 169.34(8) .
O4 K1 O2 115.99(8) .
O1 K1 C23 78.86(9) 1_455
O3 K1 C23 76.16(9) 1_455
O6 K1 C23 88.08(9) 1_455
O5 K1 C23 102.65(9) 1_455
O4 K1 C23 80.29(9) 1_455
O2 K1 C23 66.70(8) 1_455
F1 Si1 Si2 110.79(18) .
F1 Si1 Si3 107.77(19) .
Si2 Si1 Si3 105.05(7) .
F1 Si1 Si4 104.32(18) .
Si2 Si1 Si4 122.27(8) .
Si3 Si1 Si4 105.88(7) .
F2 Si2 Si1 110.6(2) .
F2 Si2 Si5 109.3(2) .
Si1 Si2 Si5 109.74(7) .
F2 Si2 Si6 108.3(2) .
Si1 Si2 Si6 115.81(8) .
Si5 Si2 Si6 102.75(6) .
C15 Si3 C13 105.7(2) .
C15 Si3 C14 106.5(2) .
C13 Si3 C14 109.22(19) .
C15 Si3 Si1 111.34(17) .
C13 Si3 Si1 109.22(14) .
C14 Si3 Si1 114.50(14) .
C18 Si4 C17 105.6(2) .
C18 Si4 C16 106.8(2) .
C17 Si4 C16 105.7(2) .
C18 Si4 Si1 116.70(15) .
C17 Si4 Si1 112.12(16) .
C16 Si4 Si1 109.28(17) .
C19 Si5 C20 106.8(2) .
C19 Si5 C21 107.0(2) .
C20 Si5 C21 106.6(2) .
C19 Si5 Si2 111.49(14) .
C20 Si5 Si2 115.89(16) .
C21 Si5 Si2 108.58(16) .
C24 Si6 C22 103.8(2) .
C24 Si6 C23 107.33(19) .
C22 Si6 C23 105.6(2) .
C24 Si6 Si2 113.00(14) .
C22 Si6 Si2 110.00(15) .
C23 Si6 Si2 116.20(13) .
C1 O1 C12 113.8(3) .
C1 O1 K1 118.8(2) .
C12 O1 K1 117.4(2) .
C2 O2 C3 112.8(3) .
C2 O2 K1 108.9(2) .
C3 O2 K1 106.4(2) .
C4 O3 C5 113.1(3) .
C4 O3 K1 117.3(2) .
C5 O3 K1 115.2(2) .
C6 O4 C7 112.7(3) .
C6 O4 K1 116.0(2) .
C7 O4 K1 111.8(2) .
C8 O5 C9 111.8(3) .
C8 O5 K1 117.6(2) .
C9 O5 K1 116.7(2) .
C11 O6 C10 112.0(3) .
C11 O6 K1 112.7(2) .
C10 O6 K1 111.3(2) .
O1 C1 C2 108.0(3) .
O2 C2 C1 109.1(3) .
O2 C3 C4 108.5(3) .
O3 C4 C3 110.4(3) .
O3 C5 C6 108.3(3) .
O4 C6 C5 109.6(3) .
O4 C7 C8 108.8(3) .
O5 C8 C7 109.5(4) .
O5 C9 C10 109.1(3) .
O6 C10 C9 108.9(3) .
O6 C11 C12 108.9(3) .
O1 C12 C11 108.1(3) .
Si6 C23 K1 155.62(18) 1_655

loop_
_geom_bond_atom_site_label_1
_geom_bond_atom_site_label_2
_geom_bond_distance
_geom_bond_site_symmetry_2
F1 Si1 1.437(4) .
F2 Si2 1.411(4) .
K1 O1 2.765(3) .
K1 O3 2.800(3) .
K1 O6 2.812(3) .
K1 O5 2.825(3) .
K1 O4 2.843(3) .
K1 O2 2.865(3) .
K1 C23 3.484(4) 1_455
Si1 Si2 2.293(2) .
Si1 Si3 2.3499(17) .
Si1 Si4 2.3505(17) .
Si2 Si5 2.3356(16) .
Si2 Si6 2.3544(16) .
Si3 C15 1.874(4) .
Si3 C13 1.887(4) .
Si3 C14 1.892(4) .
Si4 C18 1.874(4) .
Si4 C17 1.876(4) .
Si4 C16 1.880(5) .
Si5 C19 1.877(4) .
Si5 C20 1.878(4) .
Si5 C21 1.890(5) .
Si6 C24 1.882(4) .
Si6 C22 1.883(4) .
Si6 C23 1.886(4) .
O1 C1 1.416(4) .
O1 C12 1.421(4) .
O2 C2 1.412(4) .
O2 C3 1.417(4) .
O3 C4 1.421(4) .
O3 C5 1.428(4) .
O4 C6 1.418(4) .
O4 C7 1.421(5) .
O5 C8 1.413(5) .
O5 C9 1.428(5) .
O6 C11 1.419(5) .
O6 C10 1.427(5) .
C1 C2 1.497(5) .
C3 C4 1.499(5) .
C5 C6 1.493(6) .
C7 C8 1.496(6) .
C9 C10 1.503(6) .
C11 C12 1.496(6) .
C23 K1 3.484(4) 1_655

loop_
_geom_torsion_atom_site_label_1
_geom_torsion_atom_site_label_2
_geom_torsion_atom_site_label_3
_geom_torsion_atom_site_label_4
_geom_torsion
_geom_torsion_site_symmetry_1
_geom_torsion_site_symmetry_4
F1 Si1 Si2 F2 42.5(3) . .
Si3 Si1 Si2 F2 -73.7(2) . .
Si4 Si1 Si2 F2 166.0(2) . .
F1 Si1 Si2 Si5 -78.2(2) . .
Si3 Si1 Si2 Si5 165.73(7) . .
Si4 Si1 Si2 Si5 45.40(11) . .
F1 Si1 Si2 Si6 166.11(19) . .
Si3 Si1 Si2 Si6 50.00(10) . .
Si4 Si1 Si2 Si6 -70.33(10) . .
F1 Si1 Si3 C15 42.3(3) . .
Si2 Si1 Si3 C15 160.45(19) . .
Si4 Si1 Si3 C15 -68.9(2) . .
F1 Si1 Si3 C13 -74.1(2) . .
Si2 Si1 Si3 C13 44.08(17) . .
Si4 Si1 Si3 C13 174.73(15) . .
F1 Si1 Si3 C14 163.1(2) . .
Si2 Si1 Si3 C14 -78.73(16) . .
Si4 Si1 Si3 C14 51.92(17) . .
F1 Si1 Si4 C18 178.7(3) . .
Si2 Si1 Si4 C18 52.2(2) . .
Si3 Si1 Si4 C18 -67.7(2) . .
F1 Si1 Si4 C17 56.8(3) . .
Si2 Si1 Si4 C17 -69.7(2) . .
Si3 Si1 Si4 C17 170.37(19) . .
F1 Si1 Si4 C16 -60.0(3) . .
Si2 Si1 Si4 C16 173.48(19) . .
Si3 Si1 Si4 C16 53.5(2) . .
F2 Si2 Si5 C19 -79.6(3) . .
Si1 Si2 Si5 C19 41.78(18) . .
Si6 Si2 Si5 C19 165.53(17) . .
F2 Si2 Si5 C20 158.0(3) . .
Si1 Si2 Si5 C20 -80.60(17) . .
Si6 Si2 Si5 C20 43.15(18) . .
F2 Si2 Si5 C21 38.1(3) . .
Si1 Si2 Si5 C21 159.46(19) . .
Si6 Si2 Si5 C21 -76.79(19) . .
F2 Si2 Si6 C24 46.5(3) . .
Si1 Si2 Si6 C24 -78.28(17) . .
Si5 Si2 Si6 C24 162.10(16) . .
F2 Si2 Si6 C22 -68.9(3) . .
Si1 Si2 Si6 C22 166.27(17) . .
Si5 Si2 Si6 C22 46.66(18) . .
F2 Si2 Si6 C23 171.3(3) . .
Si1 Si2 Si6 C23 46.44(17) . .
Si5 Si2 Si6 C23 -73.17(17) . .
O3 K1 O1 C1 -4.6(3) . .
O6 K1 O1 C1 156.4(3) . .
O5 K1 O1 C1 160.5(2) . .
O4 K1 O1 C1 77.6(3) . .
O2 K1 O1 C1 -7.2(2) . .
C23 K1 O1 C1 62.2(2) 1_455 .
O3 K1 O1 C12 -148.1(2) . .
O6 K1 O1 C12 12.8(2) . .
O5 K1 O1 C12 16.9(3) . .
O4 K1 O1 C12 -65.9(4) . .
O2 K1 O1 C12 -150.8(3) . .
C23 K1 O1 C12 -81.4(3) 1_455 .
O1 K1 O2 C2 -27.1(2) . .
O3 K1 O2 C2 155.5(2) . .
O6 K1 O2 C2 -43.2(2) . .
O5 K1 O2 C2 -120.8(4) . .
O4 K1 O2 C2 177.0(2) . .
C23 K1 O2 C2 -117.5(2) 1_455 .
O1 K1 O2 C3 -149.0(2) . .
O3 K1 O2 C3 33.6(2) . .
O6 K1 O2 C3 -165.1(2) . .
O5 K1 O2 C3 117.3(4) . .
O4 K1 O2 C3 55.1(2) . .
C23 K1 O2 C3 120.6(2) 1_455 .
O1 K1 O3 C4 -4.1(3) . .
O6 K1 O3 C4 -89.7(4) . .
O5 K1 O3 C4 -169.4(2) . .
O4 K1 O3 C4 -159.0(3) . .
O2 K1 O3 C4 -1.4(2) . .
C23 K1 O3 C4 -72.3(2) 1_455 .
O1 K1 O3 C5 132.9(2) . .
O6 K1 O3 C5 47.3(4) . .
O5 K1 O3 C5 -32.4(3) . .
O4 K1 O3 C5 -22.0(2) . .
O2 K1 O3 C5 135.6(3) . .
C23 K1 O3 C5 64.7(3) 1_455 .
O1 K1 O4 C6 -107.0(3) . .
O3 K1 O4 C6 -12.1(2) . .
O6 K1 O4 C6 -175.2(3) . .
O5 K1 O4 C6 157.3(3) . .
O2 K1 O4 C6 -33.7(3) . .
C23 K1 O4 C6 -91.7(3) 1_455 .
O1 K1 O4 C7 121.9(3) . .
O3 K1 O4 C7 -143.2(3) . .
O6 K1 O4 C7 53.6(3) . .
O5 K1 O4 C7 26.2(2) . .
O2 K1 O4 C7 -164.8(2) . .
C23 K1 O4 C7 137.2(3) 1_455 .
O1 K1 O5 C8 -147.4(3) . .
O3 K1 O5 C8 17.9(3) . .
O6 K1 O5 C8 -143.4(3) . .
O4 K1 O5 C8 7.5(3) . .
O2 K1 O5 C8 -59.9(6) . .
C23 K1 O5 C8 -63.1(3) 1_455 .
O1 K1 O5 C9 -10.3(3) . .
O3 K1 O5 C9 155.0(2) . .
O6 K1 O5 C9 -6.3(2) . .
O4 K1 O5 C9 144.6(3) . .
O2 K1 O5 C9 77.2(5) . .
C23 K1 O5 C9 74.1(3) 1_455 .
O1 K1 O6 C11 21.8(2) . .
O3 K1 O6 C11 117.0(3) . .
O5 K1 O6 C11 -154.2(3) . .
O4 K1 O6 C11 178.6(2) . .
O2 K1 O6 C11 37.9(3) . .
C23 K1 O6 C11 100.1(3) 1_455 .
O1 K1 O6 C10 148.6(3) . .
O3 K1 O6 C10 -116.2(3) . .
O5 K1 O6 C10 -27.4(2) . .
O4 K1 O6 C10 -54.6(3) . .
O2 K1 O6 C10 164.6(2) . .
C23 K1 O6 C10 -133.1(2) 1_455 .
C12 O1 C1 C2 -176.5(3) . .
K1 O1 C1 C2 38.6(4) . .
C3 O2 C2 C1 177.1(3) . .
K1 O2 C2 C1 59.2(3) . .
O1 C1 C2 O2 -66.5(4) . .
C2 O2 C3 C4 176.1(3) . .
K1 O2 C3 C4 -64.6(3) . .
C5 O3 C4 C3 -167.5(3) . .
K1 O3 C4 C3 -29.6(4) . .
O2 C3 C4 O3 65.5(4) . .
C4 O3 C5 C6 -168.4(3) . .
K1 O3 C5 C6 52.8(4) . .
C7 O4 C6 C5 173.8(3) . .
K1 O4 C6 C5 43.1(4) . .
O3 C5 C6 O4 -63.3(4) . .
C6 O4 C7 C8 170.0(3) . .
K1 O4 C7 C8 -57.2(4) . .
C9 O5 C8 C7 -177.5(3) . .
K1 O5 C8 C7 -38.4(4) . .
O4 C7 C8 O5 64.1(5) . .
C8 O5 C9 C10 176.7(3) . .
K1 O5 C9 C10 37.2(4) . .
C11 O6 C10 C9 -173.9(3) . .
K1 O6 C10 C9 58.9(4) . .
O5 C9 C10 O6 -64.6(4) . .
C10 O6 C11 C12 -179.7(3) . .
K1 O6 C11 C12 -53.3(4) . .
C1 O1 C12 C11 170.7(3) . .
K1 O1 C12 C11 -44.0(4) . .
O6 C11 C12 O1 64.6(4) . .
C24 Si6 C23 K1 -62.3(5) . 1_655
C22 Si6 C23 K1 48.0(5) . 1_655
Si2 Si6 C23 K1 170.2(4) . 1_655
